data_7226458
loop_
_publ_author_name
'de Vries, Elise J. C.'
'Kantengwa, Sylvia'
'Ayamine, Alban'
'B\'athori, Nikoletta B.'

_publ_section_title
;
 Testing the limits of synthon engineering: salts of salicylic and
 sulfosalicylic acid with nucleobases and derivatives
;
_journal_issue 39
_journal_name_full CrystEngComm
_journal_page_first 7573
_journal_paper_doi 10.1039/C6CE01534D
_journal_volume 18
_journal_year 2016
_chemical_formula_sum 'C12 H13 N5 O7 S'
_chemical_formula_weight 371.33
_chemical_melting_point 440.0(10)
_chemical_name_common '[ADE+][SSA-]H2O'
_chemical_name_systematic 'Adeninium sulfosalicylate monohydrate '
_space_group_IT_number 2
_symmetry_cell_setting triclinic
_symmetry_space_group_name_Hall '-P 1'
_symmetry_space_group_name_H-M 'P -1'
_atom_sites_solution_hydrogens geom
_atom_sites_solution_primary direct
_atom_sites_solution_secondary difmap
_audit_creation_method SHELXL-97
_audit_update_record
;
2016-08-13 deposited with the CCDC.
2016-09-01 downloaded from the CCDC.
;
_cell_angle_alpha 85.32(3)
_cell_angle_beta 85.11(3)
_cell_angle_gamma 86.41(3)
_cell_formula_units_Z 2
_cell_length_a 6.7311(13)
_cell_length_b 10.314(2)
_cell_length_c 10.743(2)
_cell_measurement_reflns_used 2671
_cell_measurement_temperature 173(2)
_cell_measurement_theta_max 27.55
_cell_measurement_theta_min 1.91
_cell_volume 739.5(2)
_computing_cell_refinement Saint-Plus
_computing_data_collection 'Bruker DUO APEX II'
_computing_data_reduction Saint-Plus
_computing_molecular_graphics X-Seed
_computing_publication_material X-Seed
_computing_structure_refinement 'SHELXL-97 (Sheldrick, 1997)'
_computing_structure_solution 'SHELXS-97 (Sheldrick, 1990)'
_diffrn_ambient_temperature 173(2)
_diffrn_measured_fraction_theta_full 0.997
_diffrn_measured_fraction_theta_max 0.997
_diffrn_measurement_device_type 'Bruker DUO APEX II'
_diffrn_radiation_monochromator graphite
_diffrn_radiation_source 'fine-focus sealed tube'
_diffrn_radiation_type MoK\a
_diffrn_radiation_wavelength 0.71073
_diffrn_reflns_av_R_equivalents 0.0261
_diffrn_reflns_av_sigmaI/netI 0.0497
_diffrn_reflns_limit_h_max 8
_diffrn_reflns_limit_h_min -8
_diffrn_reflns_limit_k_max 13
_diffrn_reflns_limit_k_min -13
_diffrn_reflns_limit_l_max 13
_diffrn_reflns_limit_l_min -13
_diffrn_reflns_number 5117
_diffrn_reflns_theta_full 27.55
_diffrn_reflns_theta_max 27.55
_diffrn_reflns_theta_min 1.91
_exptl_absorpt_coefficient_mu 0.271
_exptl_absorpt_correction_T_max 0.9866
_exptl_absorpt_correction_T_min 0.9158
_exptl_absorpt_correction_type multi-scan
_exptl_absorpt_process_details 'SADABS, Bruker 2001'
_exptl_crystal_colour colorless
_exptl_crystal_density_diffrn 1.668
_exptl_crystal_density_method 'not measured'
_exptl_crystal_description plates
_exptl_crystal_F_000 384
_exptl_crystal_recrystallization_method 'Re-crystallisation from solvent: 30:70 methanol/water'
_exptl_crystal_size_max 0.33
_exptl_crystal_size_mid 0.09
_exptl_crystal_size_min 0.05
_refine_diff_density_max 0.314
_refine_diff_density_min -0.380
_refine_diff_density_rms 0.063
_refine_ls_extinction_method none
_refine_ls_goodness_of_fit_ref 1.035
_refine_ls_hydrogen_treatment noref
_refine_ls_matrix_type full
_refine_ls_number_parameters 255
_refine_ls_number_reflns 3406
_refine_ls_number_restraints 0
_refine_ls_restrained_S_all 1.035
_refine_ls_R_factor_all 0.0556
_refine_ls_R_factor_gt 0.0423
_refine_ls_shift/su_max 0.013
_refine_ls_shift/su_mean 0.002
_refine_ls_structure_factor_coef Fsqd
_refine_ls_weighting_details 'calc w=1/[\s^2^(Fo^2^)+(0.0564P)^2^+0.0000P] where P=(Fo^2^+2Fc^2^)/3'
_refine_ls_weighting_scheme calc
_refine_ls_wR_factor_gt 0.1018
_refine_ls_wR_factor_ref 0.1098
_reflns_number_gt 2671
_reflns_number_total 3406
_reflns_threshold_expression >2sigma(I)
_cod_data_source_file c6ce01534d2.cif
_cod_data_source_block 5
_cod_depositor_comments
;
The following automatic conversions were performed:

'_chemical_melting_point' value '439-441' was changed to '440.0(10)'
- the average value was taken and precision was estimated.

Automatic conversion script
Id: cif_fix_values 4268 2015-11-12 08:31:59Z antanas 

 Adding full bibliography for 7226454--7226460.cif.
;
_cod_original_cell_volume 739.5(3)
_cod_original_sg_symbol_H-M P-1
_cod_database_code 7226458

loop_
_symmetry_equiv_pos_as_xyz
'x, y, z'
'-x, -y, -z'

loop_
_atom_site_label
_atom_site_type_symbol
_atom_site_fract_x
_atom_site_fract_y
_atom_site_fract_z
_atom_site_U_iso_or_equiv
_atom_site_adp_type
_atom_site_occupancy
_atom_site_symmetry_multiplicity
_atom_site_calc_flag
_atom_site_refinement_flags
S1 S 0.29466(7) 0.58972(5) 0.78213(5) 0.02050(14) Uani 1 1 d .
C1 C 0.3370(3) 0.20558(18) 0.72077(18) 0.0167(4) Uani 1 1 d .
C2 C 0.3120(3) 0.34225(19) 0.70453(18) 0.0178(4) Uani 1 1 d .
H2 H 0.2820 0.3830 0.6253 0.021 Uiso 1 1 calc R
C3 C 0.3309(3) 0.41783(19) 0.80320(18) 0.0181(4) Uani 1 1 d .
C4 C 0.3799(3) 0.35739(19) 0.91933(19) 0.0202(4) Uani 1 1 d .
H4 H 0.3928 0.4091 0.9871 0.024 Uiso 1 1 calc R
C5 C 0.4095(3) 0.2240(2) 0.93609(19) 0.0198(4) Uani 1 1 d .
H5 H 0.4470 0.1844 1.0142 0.024 Uiso 1 1 calc R
C6 C 0.3843(3) 0.14650(19) 0.83768(19) 0.0188(4) Uani 1 1 d .
C7 C 0.3057(3) 0.12572(19) 0.61710(19) 0.0178(4) Uani 1 1 d .
O8 O 0.2541(2) 0.19118(15) 0.51577(14) 0.0251(3) Uani 1 1 d .
H8 H 0.238(4) 0.138(3) 0.456(3) 0.066(10) Uiso 1 1 d .
H21A H 0.908(5) 0.556(3) 0.639(3) 0.061(10) Uiso 1 1 d .
O9 O 0.3266(2) 0.00469(13) 0.62824(14) 0.0237(3) Uani 1 1 d .
O10 O 0.4043(2) 0.01520(14) 0.86075(15) 0.0240(3) Uani 1 1 d .
H10 H 0.388(4) -0.017(3) 0.785(3) 0.052(9) Uiso 1 1 d .
O11 O 0.4926(2) 0.64060(15) 0.76340(17) 0.0350(4) Uani 1 1 d .
N11 N 0.1740(2) -0.27834(16) 0.28273(16) 0.0185(4) Uani 1 1 d .
H11 H 0.187(4) -0.366(3) 0.319(3) 0.053(8) Uiso 1 1 d .
H21B H 0.716(5) 0.564(3) 0.666(3) 0.058(10) Uiso 1 1 d .
O12 O 0.1821(2) 0.63080(15) 0.89364(15) 0.0337(4) Uani 1 1 d .
C12 C 0.1226(3) -0.26244(19) 0.16248(19) 0.0189(4) Uani 1 1 d .
H12 H 0.1144 -0.3388 0.1198 0.023 Uiso 1 1 calc R
O13 O 0.1840(2) 0.61374(13) 0.66982(13) 0.0246(3) Uani 1 1 d .
N13 N 0.0835(2) -0.15016(16) 0.10082(15) 0.0184(3) Uani 1 1 d .
C14 C 0.1027(3) -0.04789(19) 0.17014(18) 0.0169(4) Uani 1 1 d .
N15 N 0.0678(2) 0.08092(16) 0.13579(16) 0.0201(4) Uani 1 1 d .
H15 H 0.027(3) 0.115(2) 0.063(2) 0.034(7) Uiso 1 1 d .
H20A H 0.244(3) -0.277(3) 0.515(2) 0.035(7) Uiso 1 1 d .
C16 C 0.1096(3) 0.1470(2) 0.23306(19) 0.0216(4) Uani 1 1 d .
H16 H 0.0984 0.2393 0.2324 0.026 Uiso 1 1 calc R
H20B H 0.2623 -0.1293 0.5160 0.032(7) Uiso 1 1 d R
N17 N 0.1673(2) 0.07046(16) 0.32853(16) 0.0202(4) Uani 1 1 d .
C18 C 0.1626(3) -0.05340(19) 0.29028(18) 0.0175(4) Uani 1 1 d .
C19 C 0.1971(3) -0.17721(19) 0.35406(18) 0.0174(4) Uani 1 1 d .
N20 N 0.2459(2) -0.19704(17) 0.46997(16) 0.0199(4) Uani 1 1 d .
O21 O 0.8077(3) 0.52175(16) 0.62374(18) 0.0328(4) Uani 1 1 d .

loop_
_atom_site_aniso_label
_atom_site_aniso_U_11
_atom_site_aniso_U_22
_atom_site_aniso_U_33
_atom_site_aniso_U_23
_atom_site_aniso_U_13
_atom_site_aniso_U_12
S1 0.0252(2) 0.0166(3) 0.0202(3) -0.00267(19) -0.0044(2) 0.00011(18)
C1 0.0139(8) 0.0188(10) 0.0174(10) -0.0006(8) -0.0010(7) -0.0023(7)
C2 0.0162(8) 0.0198(10) 0.0170(10) -0.0001(8) -0.0020(7) 0.0005(7)
C3 0.0178(8) 0.0176(10) 0.0191(10) -0.0007(8) -0.0029(8) -0.0005(7)
C4 0.0218(9) 0.0223(10) 0.0176(10) -0.0032(8) -0.0044(8) -0.0029(8)
C5 0.0197(8) 0.0243(10) 0.0154(10) 0.0029(8) -0.0048(7) -0.0022(7)
C6 0.0148(8) 0.0175(10) 0.0236(11) 0.0026(8) -0.0024(8) -0.0013(7)
C7 0.0150(8) 0.0194(10) 0.0194(10) -0.0029(8) -0.0029(7) 0.0006(7)
O8 0.0384(8) 0.0190(7) 0.0194(8) -0.0026(6) -0.0112(7) 0.0012(6)
O9 0.0308(7) 0.0164(7) 0.0247(8) -0.0031(6) -0.0056(6) -0.0008(6)
O10 0.0308(7) 0.0173(7) 0.0243(8) 0.0026(6) -0.0076(6) -0.0016(6)
O11 0.0312(8) 0.0217(8) 0.0536(11) -0.0043(8) -0.0062(8) -0.0093(6)
N11 0.0178(7) 0.0172(9) 0.0205(9) 0.0011(7) -0.0029(7) -0.0022(6)
O12 0.0493(9) 0.0269(9) 0.0236(8) -0.0061(7) -0.0005(7) 0.0117(7)
C12 0.0166(8) 0.0189(10) 0.0214(10) -0.0028(8) -0.0006(8) -0.0014(7)
O13 0.0336(7) 0.0195(7) 0.0212(8) 0.0006(6) -0.0077(6) -0.0001(6)
N13 0.0179(7) 0.0183(8) 0.0191(9) -0.0027(7) -0.0027(6) -0.0003(6)
C14 0.0153(8) 0.0186(10) 0.0165(10) -0.0008(8) -0.0009(7) 0.0003(7)
N15 0.0266(8) 0.0169(8) 0.0171(9) 0.0002(7) -0.0060(7) 0.0009(7)
C16 0.0257(9) 0.0173(10) 0.0220(11) -0.0026(8) -0.0052(8) 0.0018(8)
N17 0.0232(8) 0.0177(8) 0.0202(9) -0.0030(7) -0.0054(7) 0.0016(6)
C18 0.0171(8) 0.0185(10) 0.0167(10) -0.0004(8) -0.0025(7) -0.0004(7)
C19 0.0140(8) 0.0188(10) 0.0190(10) 0.0007(8) -0.0008(7) -0.0010(7)
N20 0.0251(8) 0.0184(9) 0.0161(9) 0.0021(7) -0.0049(7) -0.0013(7)
O21 0.0338(9) 0.0195(8) 0.0449(11) 0.0022(7) -0.0059(8) -0.0026(7)

loop_
_atom_type_symbol
_atom_type_description
_atom_type_scat_dispersion_real
_atom_type_scat_dispersion_imag
_atom_type_scat_source
C C 0.0033 0.0016 'International Tables Vol C Tables 4.2.6.8 and 6.1.1.4'
H H 0.0000 0.0000 'International Tables Vol C Tables 4.2.6.8 and 6.1.1.4'
N N 0.0061 0.0033 'International Tables Vol C Tables 4.2.6.8 and 6.1.1.4'
O O 0.0106 0.0060 'International Tables Vol C Tables 4.2.6.8 and 6.1.1.4'
S S 0.1246 0.1234 'International Tables Vol C Tables 4.2.6.8 and 6.1.1.4'

loop_
_geom_angle_atom_site_label_1
_geom_angle_atom_site_label_2
_geom_angle_atom_site_label_3
_geom_angle
O12 S1 O11 113.16(11)
O12 S1 O13 112.91(9)
O11 S1 O13 112.11(10)
O12 S1 C3 106.59(10)
O11 S1 C3 106.46(9)
O13 S1 C3 104.87(9)
C6 C1 C2 119.30(18)
C6 C1 C7 120.62(17)
C2 C1 C7 120.03(17)
C3 C2 C1 120.51(18)
C2 C3 C4 119.53(18)
C2 C3 S1 120.01(15)
C4 C3 S1 120.46(15)
C5 C4 C3 120.75(19)
C4 C5 C6 120.00(18)
O10 C6 C1 122.28(19)
O10 C6 C5 117.85(17)
C1 C6 C5 119.86(18)
O9 C7 O8 123.43(18)
O9 C7 C1 121.71(17)
O8 C7 C1 114.86(17)
C12 N11 C19 123.74(17)
N13 C12 N11 125.18(19)
C12 N13 C14 112.31(17)
N13 C14 N15 127.33(18)
N13 C14 C18 126.94(18)
N15 C14 C18 105.72(17)
C16 N15 C14 106.76(17)
N17 C16 N15 113.03(18)
C16 N17 C18 104.38(17)
N17 C18 C14 110.10(17)
N17 C18 C19 131.40(18)
C14 C18 C19 118.40(18)
N20 C19 N11 121.71(18)
N20 C19 C18 124.99(19)
N11 C19 C18 113.30(17)

loop_
_geom_bond_atom_site_label_1
_geom_bond_atom_site_label_2
_geom_bond_distance
S1 O12 1.4411(17)
S1 O11 1.4545(16)
S1 O13 1.4673(15)
S1 C3 1.773(2)
C1 C6 1.403(3)
C1 C2 1.408(3)
C1 C7 1.475(3)
C2 C3 1.385(3)
C3 C4 1.404(3)
C4 C5 1.377(3)
C5 C6 1.404(3)
C6 O10 1.357(2)
C7 O9 1.245(2)
C7 O8 1.295(2)
N11 C12 1.360(3)
N11 C19 1.368(3)
C12 N13 1.310(2)
N13 C14 1.359(3)
C14 N15 1.361(2)
C14 C18 1.380(3)
N15 C16 1.352(3)
C16 N17 1.313(3)
N17 C18 1.377(3)
C18 C19 1.415(3)
C19 N20 1.311(3)

loop_
_geom_hbond_atom_site_label_D
_geom_hbond_atom_site_label_H
_geom_hbond_atom_site_label_A
_geom_hbond_distance_DH
_geom_hbond_distance_HA
_geom_hbond_distance_DA
_geom_hbond_angle_DHA
_geom_hbond_site_symmetry_A
N20 H20B O9 0.91 2.00 2.897(2) 172.3 .
O10 H10 O9 0.92(3) 1.76(3) 2.607(2) 151(3) .
O21 H21B O11 0.86(3) 1.92(3) 2.772(3) 173(3) .
O8 H8 N17 0.90(3) 1.70(3) 2.576(2) 165(3) .
N15 H15 N13 0.89(3) 1.97(3) 2.839(2) 167(2) 2
N20 H20A O13 0.92(3) 1.96(3) 2.803(2) 151(2) 1_545
N11 H11 O21 0.96(3) 1.67(3) 2.627(2) 175(3) 2_656
